data_4104235
loop_
_publ_author_name
'Vinod Tarwade'
'Xiaozhong Liu'
'Ni Yan'
'Joseph M. Fox'

_publ_section_title
;
 Directed Carbozincation Reactions of Cyclopropene Derivatives
;
_journal_name_full 'Journal of the American Chemical Society'
_journal_page_first 5382
_journal_page_last 5383
_journal_paper_doi 10.1021/ja900949n
_journal_volume 131
_journal_year 2009
_chemical_formula_sum 'C14 H15 N O3'
_chemical_formula_weight 245.27
_chemical_name_systematic
; 
 ? 
;
_space_group_IT_number 4
_symmetry_cell_setting monoclinic
_symmetry_space_group_name_Hall 'P 2yb'
_symmetry_space_group_name_H-M 'P 1 21 1'
_atom_sites_solution_hydrogens geom
_atom_sites_solution_primary direct
_atom_sites_solution_secondary difmap
_audit_creation_method SHELXL-97
_cell_angle_alpha 90.00
_cell_angle_beta 98.125(6)
_cell_angle_gamma 90.00
_cell_formula_units_Z 2
_cell_length_a 6.436(3)
_cell_length_b 11.931(6)
_cell_length_c 8.232(4)
_cell_measurement_reflns_used 849
_cell_measurement_temperature 273(2)
_cell_measurement_theta_max 20.41
_cell_measurement_theta_min 3.03
_cell_volume 625.8(5)
_computing_cell_refinement 'SHELXTL, Sheldrick (2001)'
_computing_data_collection 'SMART, Bruker (2002)'
_computing_data_reduction 'SHELXTL, Sheldrick (2001)'
_computing_molecular_graphics 'SHELXTL, Sheldrick (2001)'
_computing_publication_material 'SHELXTL, Sheldrick (2001)'
_computing_structure_refinement 'SHELXL-97 (Sheldrick, 1997)'
_computing_structure_solution 'SHELXS-97 (Sheldrick, 1990)'
_diffrn_ambient_temperature 273(2)
_diffrn_detector_area_resol_mean 836.6
_diffrn_measured_fraction_theta_full 0.870
_diffrn_measured_fraction_theta_max 0.870
_diffrn_measurement_device_type 'Bruker AXS APEX diffractometer'
_diffrn_measurement_method \w
_diffrn_radiation_monochromator graphite
_diffrn_radiation_source 'fine-focus sealed tube'
_diffrn_radiation_type MoK\a
_diffrn_radiation_wavelength 0.71073
_diffrn_reflns_av_R_equivalents 0.0000
_diffrn_reflns_av_sigmaI/netI 0.0388
_diffrn_reflns_limit_h_max 8
_diffrn_reflns_limit_h_min -8
_diffrn_reflns_limit_k_max 15
_diffrn_reflns_limit_k_min 0
_diffrn_reflns_limit_l_max 10
_diffrn_reflns_limit_l_min 0
_diffrn_reflns_number 1409
_diffrn_reflns_theta_full 28.24
_diffrn_reflns_theta_max 28.24
_diffrn_reflns_theta_min 2.50
_diffrn_standards_decay_% <1
_exptl_absorpt_coefficient_mu 0.092
_exptl_absorpt_correction_T_max 0.8995
_exptl_absorpt_correction_T_min 0.5243
_exptl_absorpt_correction_type multi-scan
_exptl_absorpt_process_details 'SADABS, Sheldrick (2003)'
_exptl_crystal_colour colourless
_exptl_crystal_density_diffrn 1.302
_exptl_crystal_density_method 'not measured'
_exptl_crystal_description block
_exptl_crystal_F_000 260
_exptl_crystal_size_max 0.18
_exptl_crystal_size_mid 0.15
_exptl_crystal_size_min 0.10
_refine_diff_density_max 0.236
_refine_diff_density_min -0.243
_refine_diff_density_rms 0.052
_refine_ls_abs_structure_details 'Flack H D (1983), Acta Cryst. A39, 876-881'
_refine_ls_abs_structure_Flack 1(3)
_refine_ls_extinction_method none
_refine_ls_goodness_of_fit_ref 1.080
_refine_ls_hydrogen_treatment mixed
_refine_ls_matrix_type full
_refine_ls_number_parameters 163
_refine_ls_number_reflns 1409
_refine_ls_number_restraints 1
_refine_ls_restrained_S_all 1.080
_refine_ls_R_factor_all 0.0796
_refine_ls_R_factor_gt 0.0615
_refine_ls_shift/su_max 0.001
_refine_ls_shift/su_mean 0.000
_refine_ls_structure_factor_coef Fsqd
_refine_ls_weighting_details 'calc w=1/[\s^2^(Fo^2^)+(0.1028P)^2^] where P=(Fo^2^+2Fc^2^)/3'
_refine_ls_weighting_scheme calc
_refine_ls_wR_factor_gt 0.1543
_refine_ls_wR_factor_ref 0.1691
_reflns_number_gt 1092
_reflns_number_total 1409
_reflns_threshold_expression >2sigma(I)
_cod_data_source_file ja900949n_si_002.cif
_cod_data_source_block joef028
_cod_original_cell_volume 625.8(6)
_cod_original_sg_symbol_H-M P2(1)
_cod_database_code 4104235

loop_
_symmetry_equiv_pos_as_xyz
'x, y, z'
'-x, y+1/2, -z'

loop_
_atom_site_label
_atom_site_type_symbol
_atom_site_fract_x
_atom_site_fract_y
_atom_site_fract_z
_atom_site_U_iso_or_equiv
_atom_site_adp_type
_atom_site_occupancy
_atom_site_symmetry_multiplicity
_atom_site_calc_flag
_atom_site_refinement_flags
N N 0.1791(4) 0.9009(3) -0.0065(4) 0.0448(8) Uani 1 1 d .
O1 O 0.2109(5) 0.9920(3) -0.2362(4) 0.0663(9) Uani 1 1 d .
O2 O 0.4846(4) 0.8912(4) -0.1272(4) 0.0721(10) Uani 1 1 d .
O3 O 0.0702(5) 0.8153(3) 0.2065(5) 0.0658(9) Uani 1 1 d .
C1 C -0.1935(7) 1.0732(4) 0.1674(6) 0.0607(11) Uani 1 1 d .
H1A H -0.3124 1.0300 0.1346 0.073 Uiso 1 1 calc R
C2 C -0.1974(8) 1.1532(4) 0.2871(8) 0.0743(14) Uani 1 1 d .
H2A H -0.3201 1.1640 0.3327 0.089 Uiso 1 1 calc R
C3 C -0.0261(8) 1.2168(4) 0.3405(7) 0.0721(14) Uani 1 1 d .
H3A H -0.0279 1.2679 0.4256 0.087 Uiso 1 1 calc R
C4 C 0.1513(8) 1.2034(4) 0.2646(7) 0.0719(15) Uani 1 1 d .
H4A H 0.2685 1.2482 0.2955 0.086 Uiso 1 1 calc R
C5 C 0.1544(6) 1.1251(4) 0.1453(7) 0.0643(13) Uani 1 1 d .
H5A H 0.2746 1.1174 0.0955 0.077 Uiso 1 1 calc R
C6 C -0.0161(5) 1.0565(3) 0.0955(5) 0.0472(9) Uani 1 1 d .
C7 C -0.0116(6) 0.9689(3) -0.0349(5) 0.0482(10) Uani 1 1 d .
H7A H -0.1348 0.9202 -0.0379 0.058 Uiso 1 1 calc R
C8 C 0.0002(7) 1.0140(4) -0.2056(6) 0.0653(13) Uani 1 1 d .
H8A H -0.1006 0.9763 -0.2861 0.078 Uiso 1 1 calc R
H8B H -0.0287 1.0939 -0.2105 0.078 Uiso 1 1 calc R
C9 C 0.3095(6) 0.9234(4) -0.1221(5) 0.0518(10) Uani 1 1 d .
C10 C 0.2115(6) 0.8290(3) 0.1273(6) 0.0501(10) Uani 1 1 d .
C11 C 0.4204(7) 0.7777(4) 0.1706(6) 0.0649(13) Uani 1 1 d .
H11A H 0.4971 0.7589 0.0795 0.078 Uiso 1 1 calc R
C12 C 0.5502(7) 0.8172(5) 0.3283(6) 0.0682(13) Uani 1 1 d .
H12A H 0.7019 0.8189 0.3254 0.082 Uiso 1 1 calc R
C13 C 0.4575(10) 0.7044(5) 0.3180(7) 0.0798(16) Uani 1 1 d .
H13A H 0.3401 0.6908 0.3774 0.096 Uiso 1 1 calc R
H13B H 0.5516 0.6412 0.3147 0.096 Uiso 1 1 calc R
C14 C 0.4723(9) 0.9052(5) 0.4343(6) 0.0751(14) Uani 1 1 d .
H14A H 0.5801 0.9225 0.5237 0.113 Uiso 1 1 calc R
H14B H 0.3503 0.8779 0.4767 0.113 Uiso 1 1 calc R
H14C H 0.4365 0.9715 0.3704 0.113 Uiso 1 1 calc R

loop_
_atom_site_aniso_label
_atom_site_aniso_U_11
_atom_site_aniso_U_22
_atom_site_aniso_U_33
_atom_site_aniso_U_23
_atom_site_aniso_U_13
_atom_site_aniso_U_12
N 0.0328(14) 0.0526(17) 0.049(2) -0.0008(15) 0.0063(12) 0.0039(12)
O1 0.0614(18) 0.079(2) 0.059(2) 0.0115(17) 0.0104(14) 0.0023(15)
O2 0.0378(15) 0.107(3) 0.073(2) 0.001(2) 0.0145(13) -0.0004(16)
O3 0.0512(17) 0.0696(19) 0.081(2) 0.0107(17) 0.0249(16) -0.0013(14)
C1 0.043(2) 0.072(3) 0.069(3) -0.006(2) 0.0137(19) -0.0096(19)
C2 0.061(3) 0.084(3) 0.082(4) -0.012(3) 0.023(3) 0.004(3)
C3 0.082(3) 0.063(3) 0.070(3) -0.016(3) 0.008(3) 0.002(3)
C4 0.056(2) 0.058(2) 0.100(4) -0.019(3) 0.005(3) -0.007(2)
C5 0.037(2) 0.065(3) 0.092(4) -0.016(2) 0.012(2) -0.0061(19)
C6 0.0366(17) 0.0479(19) 0.056(3) 0.0013(17) 0.0020(15) 0.0043(15)
C7 0.0307(17) 0.055(2) 0.058(3) -0.0023(19) 0.0023(16) -0.0001(15)
C8 0.056(3) 0.072(3) 0.066(3) -0.005(2) -0.002(2) 0.009(2)
C9 0.042(2) 0.065(2) 0.049(2) -0.010(2) 0.0065(17) -0.0064(17)
C10 0.046(2) 0.049(2) 0.054(3) -0.0048(18) 0.0041(18) 0.0055(16)
C11 0.061(3) 0.080(3) 0.054(3) 0.001(2) 0.013(2) 0.029(2)
C12 0.048(2) 0.092(3) 0.064(3) 0.019(3) 0.005(2) 0.017(2)
C13 0.096(4) 0.075(3) 0.069(3) 0.010(3) 0.012(3) 0.036(3)
C14 0.076(3) 0.083(3) 0.063(3) 0.001(3) -0.001(2) -0.002(3)

loop_
_atom_type_symbol
_atom_type_description
_atom_type_scat_dispersion_real
_atom_type_scat_dispersion_imag
_atom_type_scat_source
C C 0.0033 0.0016 'International Tables Vol C Tables 4.2.6.8 and 6.1.1.4'
H H 0.0000 0.0000 'International Tables Vol C Tables 4.2.6.8 and 6.1.1.4'
O O 0.0106 0.0060 'International Tables Vol C Tables 4.2.6.8 and 6.1.1.4'
N N 0.0061 0.0033 'International Tables Vol C Tables 4.2.6.8 and 6.1.1.4'

loop_
_geom_angle_atom_site_label_1
_geom_angle_atom_site_label_2
_geom_angle_atom_site_label_3
_geom_angle
C9 N C10 129.0(3)
C9 N C7 111.1(3)
C10 N C7 119.9(3)
C9 O1 C8 110.8(3)
C6 C1 C2 120.7(4)
C3 C2 C1 121.5(5)
C2 C3 C4 118.2(5)
C5 C4 C3 120.2(4)
C4 C5 C6 121.9(4)
C1 C6 C5 117.4(4)
C1 C6 C7 120.7(3)
C5 C6 C7 121.9(4)
N C7 C6 111.9(3)
N C7 C8 101.2(3)
C6 C7 C8 115.1(4)
O1 C8 C7 105.6(3)
O2 C9 O1 121.9(4)
O2 C9 N 129.0(4)
O1 C9 N 109.2(3)
O3 C10 N 118.3(4)
O3 C10 C11 123.1(4)
N C10 C11 118.6(4)
C10 C11 C13 118.5(4)
C10 C11 C12 116.8(4)
C13 C11 C12 58.6(4)
C13 C12 C14 120.6(5)
C13 C12 C11 59.7(4)
C14 C12 C11 121.9(4)
C12 C13 C11 61.7(4)

loop_
_geom_bond_atom_site_label_1
_geom_bond_atom_site_label_2
_geom_bond_distance
N C9 1.381(5)
N C10 1.388(5)
N C7 1.462(5)
O1 C9 1.337(5)
O1 C8 1.438(5)
O2 C9 1.197(5)
O3 C10 1.203(5)
C1 C6 1.373(6)
C1 C2 1.375(7)
C2 C3 1.359(7)
C3 C4 1.386(7)
C4 C5 1.358(7)
C5 C6 1.384(5)
C6 C7 1.502(6)
C7 C8 1.517(7)
C10 C11 1.475(5)
C11 C13 1.487(7)
C11 C12 1.516(7)
C12 C13 1.469(9)
C12 C14 1.496(8)

loop_
_geom_torsion_atom_site_label_1
_geom_torsion_atom_site_label_2
_geom_torsion_atom_site_label_3
_geom_torsion_atom_site_label_4
_geom_torsion
C6 C1 C2 C3 -1.2(8)
C1 C2 C3 C4 3.5(8)
C2 C3 C4 C5 -2.8(8)
C3 C4 C5 C6 -0.2(8)
C2 C1 C6 C5 -1.8(7)
C2 C1 C6 C7 179.8(4)
C4 C5 C6 C1 2.4(7)
C4 C5 C6 C7 -179.2(5)
C9 N C7 C6 -110.2(4)
C10 N C7 C6 67.6(4)
C9 N C7 C8 12.9(4)
C10 N C7 C8 -169.4(4)
C1 C6 C7 N -133.8(4)
C5 C6 C7 N 47.9(5)
C1 C6 C7 C8 111.4(5)
C5 C6 C7 C8 -66.9(5)
C9 O1 C8 C7 11.3(5)
N C7 C8 O1 -14.0(4)
C6 C7 C8 O1 106.8(4)
C8 O1 C9 O2 177.5(4)
C8 O1 C9 N -3.3(5)
C10 N C9 O2 -5.1(7)
C7 N C9 O2 172.4(5)
C10 N C9 O1 175.8(4)
C7 N C9 O1 -6.7(4)
C9 N C10 O3 -174.6(4)
C7 N C10 O3 8.2(6)
C9 N C10 C11 8.5(6)
C7 N C10 C11 -168.8(4)
O3 C10 C11 C13 0.7(7)
N C10 C11 C13 177.5(4)
O3 C10 C11 C12 -66.3(6)
N C10 C11 C12 110.5(5)
C10 C11 C12 C13 108.5(5)
C10 C11 C12 C14 -0.8(7)
C13 C11 C12 C14 -109.3(6)
C14 C12 C13 C11 111.4(5)
C10 C11 C13 C12 -105.6(5)
